data_1531542
loop_
_publ_author_name
'Huang, J.'
'Wang, X.-Q.'
'Liu, L.-M.'
'Jacobson, A.J.'

_publ_section_title
;
 Synthesis and characterization of an open framework vanadium silicate
 (VSH-16Na)
;
_journal_name_full 'Solid State Sciences'
_journal_page_first 1193
_journal_page_last 1198
_journal_volume 4
_journal_year 2002
_chemical_formula_sum 'H2 Na3 O12 Si4 V'
_chemical_name_systematic 'Na3 (V Si4 O11) (H2 O)'
_space_group_IT_number 2
_symmetry_space_group_name_Hall '-P 1'
_symmetry_space_group_name_H-M 'P -1'
_cell_angle_alpha 62.486
_cell_angle_beta 83.998
_cell_angle_gamma 88.692
_cell_formula_units_Z 2
_cell_length_a 7.5238
_cell_length_b 8.755
_cell_length_c 9.055
_cell_volume 525.880
_citation_journal_id_ASTM SSSCFJ
_cod_data_source_file Huang_SSSCFJ_2002_897.cif
_cod_data_source_block H2Na3O12Si4V1
_cod_original_cell_volume 525.8804
_cod_original_formula_sum 'H2 Na3 O12 Si4 V1'
_cod_database_code 1531542

loop_
_symmetry_equiv_pos_as_xyz
x,y,z
-x,-y,-z

loop_
_atom_site_label
_atom_site_type_symbol
_atom_site_fract_x
_atom_site_fract_y
_atom_site_fract_z
_atom_site_occupancy
_atom_site_U_iso_or_equiv
O1 O-2 0.2248 0.2489 0.5144 1 0.0
V1 V+3 0 0.5 0 1 0.0
Si2 Si+4 0.1148 0.0925 0.1542 1 0.0
O4 O-2 0.4319 0.7865 -0.0191 1 0.0
H2 H+1 0.1713 0.6076 0.4476 1 0.0
O2 O-2 0.0963 0.2806 0.0007 1 0.0
Si4 Si+4 0.2626 0.0909 0.6951 1 0.0
Na1 Na+1 0.1438 0.7355 0.1391 1 0.0
H1 H+1 0.1048 0.5467 0.6318 1 0.0
O8 O-2 -0.0708 -0.0217 0.195 1 0.0
Na2 Na+1 0.3408 0.8541 0.4276 1 0.0
V2 V+3 0.5 0 0 1 0.0
O11 O-2 0.2306 0.6157 0.8755 1 0.0
O7 O-2 0.2675 -0.0284 0.1355 1 0.0
O12 O-2 0.2083 0.573 0.555 1 0.0
Si3 Si+4 0.3946 0.7461 0.8315 1 0.0
O9 O-2 0.1534 0.1122 0.3218 1 0.0
Na3 Na+1 0.3681 0.3956 0.8266 1 0.0
O10 O-2 0.3562 0.9329 0.6651 1 0.0
Si1 Si+4 0.223 0.2896 0.3188 1 0.0
O6 O-2 0.4319 0.3324 0.2363 1 0.0
O3 O-2 0.3976 0.1593 0.7778 1 0.0
O5 O-2 0.0963 0.4456 0.2283 1 0.0
